data_7002260
loop_
_publ_author_name
'Thibault, Marie-H\'el\`ene'
'Lucier, Bryan E.G.'
'Schurko, Robert W.'
'Fontaine, Fr\'ed\'eric-Georges'

_publ_section_title
;
 Synthesis and solid-state characterization of platinum complexes with
 hexadentate amino- and iminophosphine ligands
;
_journal_issue 37
_journal_name_full 'Dalton Transactions'
_journal_page_first 7701
_journal_page_last 7716
_journal_paper_doi 10.1039/b907737e
_journal_year 2009
_chemical_formula_sum 'C63 H54 I6 N3 P3 Pt3'
_chemical_formula_weight 2292.67
_chemical_name_systematic
;
?
;
_space_group_IT_number 14
_symmetry_cell_setting monoclinic
_symmetry_space_group_name_Hall '-P 2yn'
_symmetry_space_group_name_H-M 'P 1 21/n 1'
_atom_sites_solution_hydrogens geom
_atom_sites_solution_primary direct
_atom_sites_solution_secondary difmap
_audit_creation_method SHELXL-97
_cell_angle_alpha 90.00
_cell_angle_beta 93.2310(10)
_cell_angle_gamma 90.00
_cell_formula_units_Z 4
_cell_length_a 17.9294(17)
_cell_length_b 15.1394(15)
_cell_length_c 28.744(3)
_cell_measurement_reflns_used 7535
_cell_measurement_temperature 296(2)
_cell_measurement_theta_max 27.70
_cell_measurement_theta_min 2.22
_cell_volume 7789.9(13)
_computing_cell_refinement 'APEX 2 (Bruker, 2005b)'
_computing_data_collection 'APEX 2 (Bruker, 2005b)'
_computing_data_reduction 'SAINT (Bruker, 2003)'
_computing_molecular_graphics 'SHELXTL (Bruker, 2001)'
_computing_publication_material 'SHELXTL (Bruker, 2001)'
_computing_structure_refinement 'SHELXL-97 (Sheldrick, 1997)'
_computing_structure_solution 'SHELXS-97 (Sheldrick, 1990)'
_diffrn_ambient_temperature 296(2)
_diffrn_measured_fraction_theta_full 0.978
_diffrn_measured_fraction_theta_max 0.978
_diffrn_measurement_device_type 'Bruker Smart APEX II CCD'
_diffrn_measurement_method \w
_diffrn_radiation_monochromator graphite
_diffrn_radiation_source 'fine-focus sealed tube'
_diffrn_radiation_type MoK\a
_diffrn_radiation_wavelength 0.71073
_diffrn_reflns_av_R_equivalents 0.0418
_diffrn_reflns_av_sigmaI/netI 0.0379
_diffrn_reflns_limit_h_max 23
_diffrn_reflns_limit_h_min -23
_diffrn_reflns_limit_k_max 19
_diffrn_reflns_limit_k_min -19
_diffrn_reflns_limit_l_max 37
_diffrn_reflns_limit_l_min -38
_diffrn_reflns_number 94515
_diffrn_reflns_theta_full 28.19
_diffrn_reflns_theta_max 28.19
_diffrn_reflns_theta_min 1.76
_exptl_absorpt_coefficient_mu 7.848
_exptl_absorpt_correction_T_max 0.9618
_exptl_absorpt_correction_T_min 0.4041
_exptl_absorpt_correction_type integration
_exptl_absorpt_process_details 'XPREP (Bruker, 2005a)'
_exptl_crystal_colour orange
_exptl_crystal_density_diffrn 1.955
_exptl_crystal_density_method 'not measured'
_exptl_crystal_description rod
_exptl_crystal_F_000 4200
_exptl_crystal_size_max 0.14
_exptl_crystal_size_mid 0.03
_exptl_crystal_size_min 0.01
_refine_diff_density_max 3.138
_refine_diff_density_min -1.422
_refine_diff_density_rms 0.153
_refine_ls_extinction_method none
_refine_ls_goodness_of_fit_ref 1.121
_refine_ls_hydrogen_treatment constr
_refine_ls_matrix_type full
_refine_ls_number_parameters 712
_refine_ls_number_reflns 18753
_refine_ls_number_restraints 0
_refine_ls_restrained_S_all 1.121
_refine_ls_R_factor_all 0.0592
_refine_ls_R_factor_gt 0.0388
_refine_ls_shift/su_max 0.002
_refine_ls_shift/su_mean 0.000
_refine_ls_structure_factor_coef Fsqd
_refine_ls_weighting_details 'calc w=1/[\s^2^(Fo^2^)+(0.0492P)^2^+0.0000P] where P=(Fo^2^+2Fc^2^)/3'
_refine_ls_weighting_scheme calc
_refine_ls_wR_factor_gt 0.0933
_refine_ls_wR_factor_ref 0.0987
_reflns_number_gt 13836
_reflns_number_total 18753
_reflns_threshold_expression >2sigma(I)
_cod_data_source_file b907737e.txt
_cod_data_source_block mht014d_0m
_cod_depositor_comments
;
The following automatic conversions were performed:
'_symmetry_cell_setting' value 'Monoclinic' changed to 'monoclinic'
according to '/home/saulius/struct/CIF-dictionaries/cif_core.dic'
dictionary named 'cif_core.dic' version 2.4.1 from 2010-06-29.

Automatic conversion script
Id: cif_fix_enum 1527 2010-12-29 10:47:43Z saulius 
;
_cod_original_cell_volume 7789.8(13)
_cod_original_sg_symbol_H-M P2(1)/n
_cod_database_code 7002260

loop_
_symmetry_equiv_pos_as_xyz
'x, y, z'
'-x+1/2, y+1/2, -z+1/2'
'-x, -y, -z'
'x-1/2, -y-1/2, z-1/2'

loop_
_atom_site_label
_atom_site_type_symbol
_atom_site_fract_x
_atom_site_fract_y
_atom_site_fract_z
_atom_site_U_iso_or_equiv
_atom_site_adp_type
_atom_site_occupancy
_atom_site_symmetry_multiplicity
_atom_site_calc_flag
_atom_site_refinement_flags
_atom_site_disorder_assembly
_atom_site_disorder_group
Pt1 Pt 0.278414(12) 0.699736(14) 0.209354(7) 0.02910(6) Uani 1 1 d . . .
Pt2 Pt 0.242193(13) 0.692635(15) 0.462343(8) 0.03502(6) Uani 1 1 d . . .
Pt3 Pt -0.065463(13) 0.571391(16) 0.272662(10) 0.04488(8) Uani 1 1 d . . .
I2 I 0.23822(3) 0.82325(3) 0.151044(15) 0.04796(11) Uani 1 1 d . . .
I1 I 0.28936(2) 0.81442(2) 0.280035(14) 0.04011(10) Uani 1 1 d . . .
I5 I 0.01114(3) 0.68415(3) 0.222708(16) 0.05453(12) Uani 1 1 d . A .
I4 I 0.10438(3) 0.75399(4) 0.441402(17) 0.06121(14) Uani 1 1 d . . .
I3 I 0.26913(4) 0.83154(4) 0.51205(2) 0.07503(17) Uani 1 1 d . . .
P1 P 0.29821(9) 0.60551(10) 0.15228(5) 0.0348(3) Uani 1 1 d . . .
P2 P 0.35091(8) 0.62725(10) 0.48105(5) 0.0344(3) Uani 1 1 d . . .
P3 P -0.12864(8) 0.46942(11) 0.30903(6) 0.0429(4) Uani 1 1 d . A .
N2 N 0.2181(2) 0.5824(3) 0.42226(15) 0.0276(10) Uani 1 1 d . A .
N3 N 0.0293(2) 0.5014(3) 0.29353(14) 0.0252(9) Uani 1 1 d . A .
N1 N 0.2816(2) 0.5966(3) 0.25570(15) 0.0276(10) Uani 1 1 d . . .
C1 C 0.2222(3) 0.6023(3) 0.29061(17) 0.0262(11) Uani 1 1 d . . .
H1 H 0.2021 0.6625 0.2891 0.031 Uiso 1 1 calc R . .
C2 C 0.1590(3) 0.5402(3) 0.27579(18) 0.0271(11) Uani 1 1 d . A .
H2A H 0.1759 0.4794 0.2777 0.033 Uiso 1 1 calc R . .
H2B H 0.1414 0.5524 0.2439 0.033 Uiso 1 1 calc R . .
C3 C 0.0960(3) 0.5558(3) 0.30907(17) 0.0256(11) Uani 1 1 d . . .
H3 H 0.0817 0.6182 0.3072 0.031 Uiso 1 1 calc R A .
C4 C 0.1219(3) 0.5353(4) 0.35952(17) 0.0291(12) Uani 1 1 d . A .
H4A H 0.1370 0.4740 0.3625 0.035 Uiso 1 1 calc R . .
H4B H 0.0816 0.5458 0.3800 0.035 Uiso 1 1 calc R . .
C7 C 0.3178(3) 0.5243(4) 0.25425(18) 0.0282(11) Uani 1 1 d . . .
H7 H 0.3099 0.4841 0.2780 0.034 Uiso 1 1 calc R . .
C52 C 0.4037(3) 0.6078(4) 0.4295(2) 0.0359(13) Uani 1 1 d . . .
C57 C 0.4192(3) 0.5240(4) 0.4135(2) 0.0405(14) Uani 1 1 d . . .
H57 H 0.4063 0.4750 0.4308 0.049 Uiso 1 1 calc R . .
C18 C 0.3701(3) 0.4967(4) 0.2200(2) 0.0359(13) Uani 1 1 d . . .
C9 C 0.0376(3) 0.4181(4) 0.29403(19) 0.0326(12) Uani 1 1 d . . .
H9 H 0.0859 0.3981 0.3013 0.039 Uiso 1 1 calc R A .
C6 C 0.2522(3) 0.5865(4) 0.34040(18) 0.0295(12) Uani 1 1 d . A .
H6A H 0.2913 0.6289 0.3488 0.035 Uiso 1 1 calc R . .
H6B H 0.2733 0.5276 0.3433 0.035 Uiso 1 1 calc R . .
C5 C 0.1882(3) 0.5964(4) 0.37256(17) 0.0282(11) Uani 1 1 d . . .
H5 H 0.1702 0.6575 0.3699 0.034 Uiso 1 1 calc R A .
C19 C 0.4178(3) 0.4276(4) 0.2324(2) 0.0416(15) Uani 1 1 d . . .
H19 H 0.4163 0.4031 0.2620 0.050 Uiso 1 1 calc R . .
C56 C 0.4531(4) 0.5124(5) 0.3729(2) 0.0519(17) Uani 1 1 d . . .
H56 H 0.4632 0.4557 0.3626 0.062 Uiso 1 1 calc R . .
C53 C 0.4242(4) 0.6801(4) 0.4044(2) 0.0484(16) Uani 1 1 d . . .
H53 H 0.4149 0.7367 0.4152 0.058 Uiso 1 1 calc R . .
C45 C 0.3268(3) 0.5188(4) 0.50152(19) 0.0356(13) Uani 1 1 d . . .
C70 C -0.0192(3) 0.3491(4) 0.2846(2) 0.0333(13) Uani 1 1 d . A .
C75 C -0.0953(3) 0.3621(4) 0.2903(2) 0.0381(14) Uani 1 1 d . . .
C8 C 0.2291(3) 0.5052(4) 0.43556(19) 0.0336(13) Uani 1 1 d . . .
H8 H 0.2101 0.4616 0.4154 0.040 Uiso 1 1 calc R A .
C28 C 0.2198(4) 0.5378(4) 0.1343(2) 0.0398(14) Uani 1 1 d . . .
C29 C 0.2279(4) 0.4562(4) 0.1152(2) 0.0529(17) Uani 1 1 d . . .
H29 H 0.2752 0.4353 0.1095 0.064 Uiso 1 1 calc R . .
C21 C 0.4205(4) 0.4939(5) 0.1435(2) 0.0512(17) Uani 1 1 d . . .
H21 H 0.4218 0.5158 0.1133 0.061 Uiso 1 1 calc R . .
C22 C 0.3694(3) 0.5286(4) 0.1736(2) 0.0367(13) Uani 1 1 d . . .
C13 C 0.4682(4) 0.3935(5) 0.2015(3) 0.0501(17) Uani 1 1 d . . .
H13 H 0.5006 0.3481 0.2108 0.060 Uiso 1 1 calc R . .
C71 C 0.0070(3) 0.2659(4) 0.2744(2) 0.0439(15) Uani 1 1 d . . .
H71 H 0.0580 0.2575 0.2719 0.053 Uiso 1 1 calc R A .
C46 C 0.4180(4) 0.6701(4) 0.5251(2) 0.0450(16) Uani 1 1 d . . .
C44 C 0.3670(4) 0.4773(5) 0.5384(2) 0.0466(16) Uani 1 1 d . A .
H44 H 0.4071 0.5065 0.5534 0.056 Uiso 1 1 calc R . .
C51 C 0.4906(4) 0.6843(5) 0.5169(3) 0.0566(19) Uani 1 1 d . . .
H51 H 0.5071 0.6754 0.4871 0.068 Uiso 1 1 calc R . .
C40 C 0.2683(3) 0.4727(4) 0.47902(19) 0.0344(13) Uani 1 1 d . A .
C41 C 0.2512(4) 0.3856(5) 0.4927(2) 0.0490(17) Uani 1 1 d . . .
H41 H 0.2138 0.3536 0.4765 0.059 Uiso 1 1 calc R A .
C54 C 0.4588(4) 0.6688(5) 0.3627(3) 0.061(2) Uani 1 1 d . . .
H54 H 0.4724 0.7176 0.3455 0.073 Uiso 1 1 calc R . .
C55 C 0.4727(4) 0.5846(5) 0.3471(2) 0.057(2) Uani 1 1 d . . .
H55 H 0.4953 0.5765 0.3190 0.069 Uiso 1 1 calc R . .
C43 C 0.3485(4) 0.3947(5) 0.5527(3) 0.060(2) Uani 1 1 d . . .
H43 H 0.3754 0.3693 0.5779 0.072 Uiso 1 1 calc R A .
C42 C 0.2912(4) 0.3486(5) 0.5308(3) 0.065(2) Uani 1 1 d . A .
H42 H 0.2790 0.2926 0.5413 0.078 Uiso 1 1 calc R . .
C47 C 0.3933(4) 0.6855(5) 0.5698(2) 0.0572(19) Uani 1 1 d . . .
H47 H 0.3437 0.6747 0.5759 0.069 Uiso 1 1 calc R . .
C50 C 0.5408(4) 0.7123(6) 0.5527(3) 0.072(2) Uani 1 1 d . . .
H50 H 0.5909 0.7201 0.5470 0.086 Uiso 1 1 calc R . .
C49 C 0.5171(5) 0.7281(6) 0.5954(3) 0.077(3) Uani 1 1 d . . .
H49 H 0.5510 0.7469 0.6190 0.092 Uiso 1 1 calc R . .
C48 C 0.4425(5) 0.7166(6) 0.6046(3) 0.073(2) Uani 1 1 d . . .
H48 H 0.4259 0.7297 0.6339 0.088 Uiso 1 1 calc R . .
C30 C 0.1653(5) 0.4043(5) 0.1044(3) 0.067(2) Uani 1 1 d . . .
H30 H 0.1716 0.3483 0.0918 0.080 Uiso 1 1 calc R . .
C27 C 0.3366(4) 0.6502(4) 0.1006(2) 0.0492(17) Uani 1 1 d . . .
C33 C 0.1494(4) 0.5672(4) 0.1430(2) 0.0525(18) Uani 1 1 d . . .
H33 H 0.1435 0.6226 0.1562 0.063 Uiso 1 1 calc R . .
C23 C 0.3993(5) 0.7029(5) 0.1031(3) 0.068(2) Uani 1 1 d . . .
H23 H 0.4210 0.7178 0.1322 0.082 Uiso 1 1 calc R . .
C26 C 0.3028(5) 0.6317(5) 0.0564(2) 0.066(2) Uani 1 1 d . . .
H26 H 0.2595 0.5978 0.0539 0.079 Uiso 1 1 calc R . .
C20 C 0.4693(4) 0.4273(5) 0.1581(3) 0.0555(19) Uani 1 1 d . . .
H20 H 0.5034 0.4056 0.1377 0.067 Uiso 1 1 calc R . .
C32 C 0.0864(4) 0.5147(5) 0.1321(3) 0.069(2) Uani 1 1 d . . .
H32 H 0.0389 0.5344 0.1385 0.083 Uiso 1 1 calc R . .
C31 C 0.0961(5) 0.4331(5) 0.1116(3) 0.073(2) Uani 1 1 d . . .
H31 H 0.0549 0.3983 0.1030 0.087 Uiso 1 1 calc R . .
C72 C -0.0402(4) 0.1956(5) 0.2680(3) 0.0568(19) Uani 1 1 d . A .
H72 H -0.0219 0.1401 0.2609 0.068 Uiso 1 1 calc R . .
C82 C -0.1097(3) 0.4668(5) 0.3716(3) 0.0475(16) Uani 1 1 d . . .
C77 C -0.2609(4) 0.4509(5) 0.2567(3) 0.0567(19) Uani 1 1 d . A .
H77 H -0.2303 0.4458 0.2318 0.068 Uiso 1 1 calc R . .
C76 C -0.2295(3) 0.4636(4) 0.3008(2) 0.0431(15) Uani 1 1 d . . .
C74 C -0.1421(4) 0.2892(5) 0.2831(3) 0.064(2) Uani 1 1 d . A .
H74 H -0.1932 0.2959 0.2859 0.077 Uiso 1 1 calc R . .
C81 C -0.2749(4) 0.4748(5) 0.3366(3) 0.061(2) Uani 1 1 d . A .
H81 H -0.2544 0.4863 0.3664 0.073 Uiso 1 1 calc R . .
C83 C -0.1217(4) 0.3920(6) 0.3970(3) 0.065(2) Uani 1 1 d . A .
H83 H -0.1367 0.3404 0.3816 0.078 Uiso 1 1 calc R . .
C87 C -0.0844(4) 0.5439(6) 0.3934(3) 0.071(2) Uani 1 1 d . A .
H87 H -0.0744 0.5946 0.3765 0.085 Uiso 1 1 calc R . .
C73 C -0.1149(4) 0.2085(5) 0.2721(3) 0.064(2) Uani 1 1 d . . .
H73 H -0.1476 0.1614 0.2673 0.076 Uiso 1 1 calc R A .
C24 C 0.4300(6) 0.7335(7) 0.0643(4) 0.094(3) Uani 1 1 d . . .
H24 H 0.4726 0.7686 0.0669 0.113 Uiso 1 1 calc R . .
C16 C 0.3335(7) 0.6638(6) 0.0162(3) 0.098(4) Uani 1 1 d . . .
H16 H 0.3108 0.6525 -0.0131 0.117 Uiso 1 1 calc R . .
C25 C 0.3983(7) 0.7128(7) 0.0211(4) 0.095(4) Uani 1 1 d . . .
H25 H 0.4210 0.7322 -0.0054 0.114 Uiso 1 1 calc R . .
C79 C -0.3821(4) 0.4542(6) 0.2863(3) 0.068(2) Uani 1 1 d . A .
H79 H -0.4337 0.4495 0.2819 0.082 Uiso 1 1 calc R . .
C78 C -0.3378(4) 0.4456(5) 0.2488(3) 0.066(2) Uani 1 1 d . . .
H78 H -0.3590 0.4365 0.2190 0.079 Uiso 1 1 calc R A .
C84 C -0.1122(5) 0.3917(8) 0.4444(3) 0.088(3) Uani 1 1 d . . .
H84 H -0.1214 0.3409 0.4613 0.106 Uiso 1 1 calc R A .
C85 C -0.0888(5) 0.4675(8) 0.4668(3) 0.085(3) Uani 1 1 d . A .
H85 H -0.0826 0.4683 0.4991 0.102 Uiso 1 1 calc R . .
C80 C -0.3512(4) 0.4693(7) 0.3286(3) 0.081(3) Uani 1 1 d . . .
H80 H -0.3817 0.4763 0.3535 0.097 Uiso 1 1 calc R A .
C86 C -0.0746(5) 0.5416(8) 0.4421(4) 0.095(3) Uani 1 1 d . . .
H86 H -0.0580 0.5921 0.4579 0.114 Uiso 1 1 calc R A .
I6A I -0.18030(6) 0.68020(8) 0.27237(6) 0.0763(4) Uani 0.50 1 d P A 1
I6B I -0.17875(6) 0.65218(9) 0.23251(6) 0.0857(4) Uani 0.50 1 d P A 2

loop_
_atom_site_aniso_label
_atom_site_aniso_U_11
_atom_site_aniso_U_22
_atom_site_aniso_U_33
_atom_site_aniso_U_23
_atom_site_aniso_U_13
_atom_site_aniso_U_12
Pt1 0.02930(12) 0.02761(11) 0.03034(12) 0.00191(8) 0.00129(9) -0.00588(8)
Pt2 0.03725(13) 0.03757(13) 0.03007(12) -0.00648(9) 0.00046(9) 0.00430(10)
Pt3 0.02245(12) 0.04001(14) 0.07068(19) 0.01551(12) -0.01066(11) 0.00267(10)
I2 0.0686(3) 0.0333(2) 0.0408(2) 0.00600(17) -0.0071(2) -0.00109(19)
I1 0.0495(2) 0.0309(2) 0.0401(2) -0.00295(16) 0.00362(18) -0.00759(17)
I5 0.0664(3) 0.0501(3) 0.0465(3) 0.0204(2) -0.0017(2) 0.0053(2)
I4 0.0536(3) 0.0747(3) 0.0550(3) -0.0048(2) 0.0001(2) 0.0317(3)
I3 0.0916(4) 0.0588(3) 0.0729(4) -0.0343(3) -0.0103(3) 0.0117(3)
P1 0.0402(9) 0.0334(8) 0.0314(8) 0.0015(6) 0.0062(7) -0.0031(6)
P2 0.0317(8) 0.0411(8) 0.0298(8) -0.0068(6) -0.0043(6) -0.0016(6)
P3 0.0182(7) 0.0448(9) 0.0653(12) 0.0048(8) 0.0007(7) 0.0012(6)
N2 0.020(2) 0.034(3) 0.029(2) 0.0025(19) 0.0042(18) 0.0013(18)
N3 0.021(2) 0.031(2) 0.023(2) 0.0020(18) -0.0011(17) 0.0005(18)
N1 0.019(2) 0.034(2) 0.029(2) 0.0043(19) 0.0009(18) -0.0074(18)
C1 0.024(3) 0.028(3) 0.026(3) 0.002(2) 0.000(2) -0.001(2)
C2 0.021(3) 0.031(3) 0.029(3) 0.002(2) -0.003(2) -0.005(2)
C3 0.018(2) 0.029(3) 0.028(3) 0.000(2) -0.006(2) 0.000(2)
C4 0.026(3) 0.040(3) 0.022(3) 0.006(2) 0.003(2) -0.003(2)
C7 0.026(3) 0.033(3) 0.025(3) 0.005(2) 0.000(2) -0.007(2)
C52 0.026(3) 0.046(3) 0.035(3) -0.004(3) -0.004(2) 0.002(3)
C57 0.038(3) 0.043(4) 0.040(4) 0.000(3) 0.005(3) 0.000(3)
C18 0.030(3) 0.039(3) 0.039(3) -0.002(3) 0.001(2) -0.006(2)
C9 0.018(3) 0.045(3) 0.034(3) 0.005(3) -0.001(2) -0.002(2)
C6 0.023(3) 0.031(3) 0.034(3) 0.001(2) -0.003(2) -0.007(2)
C5 0.027(3) 0.034(3) 0.024(3) -0.006(2) -0.002(2) 0.004(2)
C19 0.033(3) 0.056(4) 0.035(3) 0.003(3) 0.002(3) 0.004(3)
C56 0.047(4) 0.062(4) 0.047(4) -0.004(3) 0.006(3) 0.015(3)
C53 0.054(4) 0.034(3) 0.057(4) 0.004(3) 0.004(3) -0.003(3)
C45 0.035(3) 0.047(3) 0.025(3) -0.005(2) -0.001(2) 0.004(3)
C70 0.026(3) 0.034(3) 0.040(3) 0.005(2) 0.002(2) -0.004(2)
C75 0.028(3) 0.037(3) 0.049(4) 0.001(3) -0.003(3) -0.006(2)
C8 0.026(3) 0.043(3) 0.031(3) -0.001(2) -0.003(2) -0.003(2)
C28 0.050(4) 0.035(3) 0.034(3) 0.003(3) -0.002(3) -0.002(3)
C29 0.063(5) 0.049(4) 0.047(4) -0.003(3) -0.001(3) -0.006(3)
C21 0.051(4) 0.055(4) 0.049(4) -0.002(3) 0.018(3) 0.007(3)
C22 0.034(3) 0.041(3) 0.036(3) 0.002(3) 0.007(3) -0.004(3)
C13 0.035(4) 0.050(4) 0.067(5) -0.005(3) 0.007(3) 0.004(3)
C71 0.030(3) 0.048(4) 0.053(4) -0.011(3) -0.001(3) 0.001(3)
C46 0.042(4) 0.049(4) 0.042(4) -0.011(3) -0.012(3) -0.001(3)
C44 0.042(4) 0.069(5) 0.028(3) 0.001(3) -0.007(3) -0.003(3)
C51 0.049(4) 0.064(5) 0.055(4) -0.014(4) -0.006(3) -0.009(4)
C40 0.030(3) 0.043(3) 0.029(3) 0.006(2) -0.004(2) -0.003(2)
C41 0.048(4) 0.058(4) 0.040(4) 0.011(3) -0.011(3) 0.000(3)
C54 0.058(5) 0.066(5) 0.061(5) 0.020(4) 0.017(4) -0.003(4)
C55 0.045(4) 0.089(6) 0.039(4) 0.004(4) 0.010(3) 0.019(4)
C43 0.060(5) 0.073(5) 0.047(4) 0.025(4) -0.012(4) -0.004(4)
C42 0.073(5) 0.057(5) 0.064(5) 0.026(4) -0.009(4) -0.016(4)
C47 0.048(4) 0.078(5) 0.043(4) -0.021(4) -0.012(3) 0.002(4)
C50 0.045(4) 0.095(6) 0.074(6) -0.034(5) -0.014(4) -0.013(4)
C49 0.066(6) 0.083(6) 0.079(6) -0.026(5) -0.027(5) -0.008(5)
C48 0.072(6) 0.085(6) 0.061(5) -0.032(4) -0.020(4) 0.001(5)
C30 0.077(6) 0.055(5) 0.069(5) -0.016(4) -0.001(4) -0.016(4)
C27 0.060(4) 0.044(4) 0.045(4) 0.008(3) 0.018(3) 0.006(3)
C33 0.056(4) 0.043(4) 0.056(4) -0.007(3) -0.016(3) -0.002(3)
C23 0.068(5) 0.063(5) 0.074(6) 0.022(4) 0.019(4) -0.014(4)
C26 0.100(7) 0.055(5) 0.044(4) 0.005(3) 0.020(4) 0.013(4)
C20 0.045(4) 0.062(5) 0.062(5) -0.003(4) 0.023(4) 0.005(3)
C32 0.045(4) 0.070(5) 0.091(6) -0.021(5) -0.018(4) -0.009(4)
C31 0.063(5) 0.068(5) 0.086(6) -0.015(5) -0.011(5) -0.018(4)
C72 0.045(4) 0.044(4) 0.081(5) -0.011(4) 0.006(4) -0.004(3)
C82 0.019(3) 0.057(4) 0.066(5) 0.000(4) 0.001(3) 0.001(3)
C77 0.038(4) 0.076(5) 0.057(5) 0.001(4) 0.006(3) 0.008(4)
C76 0.019(3) 0.053(4) 0.057(4) 0.000(3) 0.002(3) 0.002(3)
C74 0.028(4) 0.071(5) 0.092(6) 0.002(4) -0.002(4) -0.016(3)
C81 0.036(4) 0.079(5) 0.067(5) -0.013(4) 0.002(3) 0.005(4)
C83 0.056(5) 0.083(6) 0.055(5) 0.006(4) 0.005(4) -0.005(4)
C87 0.053(5) 0.079(6) 0.080(6) -0.001(5) -0.009(4) -0.004(4)
C73 0.044(4) 0.044(4) 0.102(7) -0.006(4) -0.009(4) -0.014(3)
C24 0.085(7) 0.093(7) 0.109(9) 0.033(7) 0.051(7) 0.008(6)
C16 0.165(11) 0.072(6) 0.061(6) 0.022(5) 0.051(7) 0.026(7)
C25 0.119(9) 0.080(7) 0.091(8) 0.046(6) 0.063(7) 0.031(6)
C79 0.021(3) 0.098(6) 0.085(6) -0.017(5) 0.001(4) -0.007(4)
C78 0.033(4) 0.091(6) 0.073(5) -0.017(4) -0.012(4) 0.003(4)
C84 0.071(6) 0.120(9) 0.075(7) 0.000(6) 0.014(5) 0.012(6)
C85 0.049(5) 0.138(10) 0.068(6) -0.003(7) 0.003(4) -0.004(6)
C80 0.028(4) 0.129(8) 0.086(6) -0.028(6) 0.019(4) 0.005(4)
C86 0.073(7) 0.112(9) 0.097(8) -0.032(7) -0.009(6) -0.007(6)
I6A 0.0419(6) 0.0615(7) 0.1240(11) 0.0145(7) -0.0084(7) 0.0247(5)
I6B 0.0366(6) 0.0863(9) 0.1323(12) 0.0459(9) -0.0106(7) 0.0211(6)

loop_
_atom_type_symbol
_atom_type_description
_atom_type_scat_dispersion_real
_atom_type_scat_dispersion_imag
_atom_type_scat_source
C C 0.0033 0.0016 'International Tables Vol C Tables 4.2.6.8 and 6.1.1.4'
H H 0.0000 0.0000 'International Tables Vol C Tables 4.2.6.8 and 6.1.1.4'
N N 0.0061 0.0033 'International Tables Vol C Tables 4.2.6.8 and 6.1.1.4'
P P 0.1023 0.0942 'International Tables Vol C Tables 4.2.6.8 and 6.1.1.4'
I I -0.4742 1.8119 'International Tables Vol C Tables 4.2.6.8 and 6.1.1.4'
Pt Pt -1.7033 8.3905 'International Tables Vol C Tables 4.2.6.8 and 6.1.1.4'

loop_
_geom_angle_atom_site_label_1
_geom_angle_atom_site_label_2
_geom_angle_atom_site_label_3
_geom_angle
_geom_angle_site_symmetry_1
_geom_angle_site_symmetry_3
_geom_angle_publ_flag
N1 Pt1 P1 89.48(13) . . ?
N1 Pt1 I2 165.43(11) . . ?
P1 Pt1 I2 92.07(4) . . ?
N1 Pt1 I1 90.16(12) . . ?
P1 Pt1 I1 166.60(4) . . ?
I2 Pt1 I1 91.649(16) . . ?
N2 Pt2 P2 85.87(12) . . ?
N2 Pt2 I3 178.66(12) . . ?
P2 Pt2 I3 95.45(4) . . ?
N2 Pt2 I4 89.63(12) . . ?
P2 Pt2 I4 173.68(4) . . ?
I3 Pt2 I4 89.040(19) . . ?
N3 Pt3 P3 86.52(12) . . ?
N3 Pt3 I6B 170.40(12) . . ?
P3 Pt3 I6B 97.51(5) . . ?
N3 Pt3 I6A 162.23(12) . . ?
P3 Pt3 I6A 90.97(5) . . ?
I6B Pt3 I6A 27.07(4) . . ?
N3 Pt3 I5 92.57(12) . . ?
P3 Pt3 I5 174.97(5) . . ?
I6B Pt3 I5 82.65(3) . . ?
I6A Pt3 I5 91.38(3) . . ?
C28 P1 C27 107.8(3) . . ?
C28 P1 C22 104.9(3) . . ?
C27 P1 C22 103.0(3) . . ?
C28 P1 Pt1 115.2(2) . . ?
C27 P1 Pt1 116.9(2) . . ?
C22 P1 Pt1 107.6(2) . . ?
C45 P2 C46 105.0(3) . . ?
C45 P2 C52 105.2(3) . . ?
C46 P2 C52 105.7(3) . . ?
C45 P2 Pt2 105.09(19) . . ?
C46 P2 Pt2 123.1(2) . . ?
C52 P2 Pt2 111.28(19) . . ?
C82 P3 C76 105.0(3) . . ?
C82 P3 C75 103.1(3) . . ?
C76 P3 C75 105.0(3) . . ?
C82 P3 Pt3 114.4(2) . . ?
C76 P3 Pt3 120.4(2) . . ?
C75 P3 Pt3 107.3(2) . . ?
C8 N2 C5 117.7(5) . . ?
C8 N2 Pt2 124.4(4) . . ?
C5 N2 Pt2 117.8(3) . . ?
C9 N3 C3 116.9(4) . . ?
C9 N3 Pt3 127.4(4) . . ?
C3 N3 Pt3 115.7(3) . . ?
C7 N1 C1 116.8(4) . . ?
C7 N1 Pt1 128.9(4) . . ?
C1 N1 Pt1 113.2(3) . . ?
N1 C1 C2 108.8(4) . . ?
N1 C1 C6 113.1(4) . . ?
C2 C1 C6 112.7(4) . . ?
N1 C1 H1 107.3 . . ?
C2 C1 H1 107.3 . . ?
C6 C1 H1 107.3 . . ?
C1 C2 C3 107.1(4) . . ?
C1 C2 H2A 110.3 . . ?
C3 C2 H2A 110.3 . . ?
C1 C2 H2B 110.3 . . ?
C3 C2 H2B 110.3 . . ?
H2A C2 H2B 108.6 . . ?
N3 C3 C4 111.4(4) . . ?
N3 C3 C2 109.4(4) . . ?
C4 C3 C2 111.4(4) . . ?
N3 C3 H3 108.2 . . ?
C4 C3 H3 108.2 . . ?
C2 C3 H3 108.2 . . ?
C3 C4 C5 107.4(4) . . ?
C3 C4 H4A 110.2 . . ?
C5 C4 H4A 110.2 . . ?
C3 C4 H4B 110.2 . . ?
C5 C4 H4B 110.2 . . ?
H4A C4 H4B 108.5 . . ?
N1 C7 C18 128.0(5) . . ?
N1 C7 H7 116.0 . . ?
C18 C7 H7 116.0 . . ?
C53 C52 C57 119.5(6) . . ?
C53 C52 P2 117.7(5) . . ?
C57 C52 P2 122.7(5) . . ?
C56 C57 C52 120.9(6) . . ?
C56 C57 H57 119.6 . . ?
C52 C57 H57 119.6 . . ?
C19 C18 C22 118.0(6) . . ?
C19 C18 C7 117.0(5) . . ?
C22 C18 C7 124.5(5) . . ?
N3 C9 C70 128.6(5) . . ?
N3 C9 H9 115.7 . . ?
C70 C9 H9 115.7 . . ?
C1 C6 C5 108.5(4) . . ?
C1 C6 H6A 110.0 . . ?
C5 C6 H6A 110.0 . . ?
C1 C6 H6B 110.0 . . ?
C5 C6 H6B 110.0 . . ?
H6A C6 H6B 108.4 . . ?
N2 C5 C6 108.7(4) . . ?
N2 C5 C4 112.0(4) . . ?
C6 C5 C4 113.1(4) . . ?
N2 C5 H5 107.6 . . ?
C6 C5 H5 107.6 . . ?
C4 C5 H5 107.6 . . ?
C18 C19 C13 121.8(6) . . ?
C18 C19 H19 119.1 . . ?
C13 C19 H19 119.1 . . ?
C57 C56 C55 120.0(7) . . ?
C57 C56 H56 120.0 . . ?
C55 C56 H56 120.0 . . ?
C52 C53 C54 120.0(6) . . ?
C52 C53 H53 120.0 . . ?
C54 C53 H53 120.0 . . ?
C40 C45 C44 118.1(6) . . ?
C40 C45 P2 119.6(4) . . ?
C44 C45 P2 122.2(5) . . ?
C71 C70 C75 119.9(5) . . ?
C71 C70 C9 116.5(5) . . ?
C75 C70 C9 123.3(5) . . ?
C74 C75 C70 117.0(6) . . ?
C74 C75 P3 123.1(5) . . ?
C70 C75 P3 119.9(4) . . ?
N2 C8 C40 129.1(5) . . ?
N2 C8 H8 115.4 . . ?
C40 C8 H8 115.4 . . ?
C29 C28 C33 119.1(6) . . ?
C29 C28 P1 122.4(5) . . ?
C33 C28 P1 118.4(5) . . ?
C28 C29 C30 120.0(7) . . ?
C28 C29 H29 120.0 . . ?
C30 C29 H29 120.0 . . ?
C20 C21 C22 120.7(6) . . ?
C20 C21 H21 119.7 . . ?
C22 C21 H21 119.7 . . ?
C21 C22 C18 119.0(6) . . ?
C21 C22 P1 120.4(5) . . ?
C18 C22 P1 120.4(4) . . ?
C20 C13 C19 119.4(6) . . ?
C20 C13 H13 120.3 . . ?
C19 C13 H13 120.3 . . ?
C72 C71 C70 121.5(6) . . ?
C72 C71 H71 119.2 . . ?
C70 C71 H71 119.2 . . ?
C51 C46 C47 119.5(6) . . ?
C51 C46 P2 122.7(5) . . ?
C47 C46 P2 117.8(5) . . ?
C43 C44 C45 121.2(6) . . ?
C43 C44 H44 119.4 . . ?
C45 C44 H44 119.4 . . ?
C46 C51 C50 120.3(7) . . ?
C46 C51 H51 119.8 . . ?
C50 C51 H51 119.8 . . ?
C45 C40 C41 120.6(5) . . ?
C45 C40 C8 122.4(5) . . ?
C41 C40 C8 116.3(5) . . ?
C42 C41 C40 118.9(6) . . ?
C42 C41 H41 120.6 . . ?
C40 C41 H41 120.6 . . ?
C55 C54 C53 119.5(7) . . ?
C55 C54 H54 120.2 . . ?
C53 C54 H54 120.2 . . ?
C54 C55 C56 120.1(6) . . ?
C54 C55 H55 120.0 . . ?
C56 C55 H55 120.0 . . ?
C44 C43 C42 121.2(6) . . ?
C44 C43 H43 119.4 . . ?
C42 C43 H43 119.4 . . ?
C43 C42 C41 119.9(7) . . ?
C43 C42 H42 120.1 . . ?
C41 C42 H42 120.1 . . ?
C48 C47 C46 120.0(7) . . ?
C48 C47 H47 120.0 . . ?
C46 C47 H47 120.0 . . ?
C49 C50 C51 120.4(8) . . ?
C49 C50 H50 119.8 . . ?
C51 C50 H50 119.8 . . ?
C50 C49 C48 120.6(7) . . ?
C50 C49 H49 119.7 . . ?
C48 C49 H49 119.7 . . ?
C47 C48 C49 119.1(8) . . ?
C47 C48 H48 120.4 . . ?
C49 C48 H48 120.4 . . ?
C31 C30 C29 121.4(7) . . ?
C31 C30 H30 119.3 . . ?
C29 C30 H30 119.3 . . ?
C23 C27 C26 118.3(7) . . ?
C23 C27 P1 121.4(6) . . ?
C26 C27 P1 120.4(6) . . ?
C28 C33 C32 120.9(7) . . ?
C28 C33 H33 119.6 . . ?
C32 C33 H33 119.6 . . ?
C24 C23 C27 121.5(9) . . ?
C24 C23 H23 119.2 . . ?
C27 C23 H23 119.2 . . ?
C16 C26 C27 120.6(9) . . ?
C16 C26 H26 119.7 . . ?
C27 C26 H26 119.7 . . ?
C13 C20 C21 121.0(6) . . ?
C13 C20 H20 119.5 . . ?
C21 C20 H20 119.5 . . ?
C31 C32 C33 118.7(8) . . ?
C31 C32 H32 120.6 . . ?
C33 C32 H32 120.6 . . ?
C30 C31 C32 119.8(7) . . ?
C30 C31 H31 120.1 . . ?
C32 C31 H31 120.1 . . ?
C73 C72 C71 118.7(6) . . ?
C73 C72 H72 120.6 . . ?
C71 C72 H72 120.6 . . ?
C83 C82 C87 120.7(7) . . ?
C83 C82 P3 121.4(6) . . ?
C87 C82 P3 117.9(6) . . ?
C76 C77 C78 120.8(7) . . ?
C76 C77 H77 119.6 . . ?
C78 C77 H77 119.6 . . ?
C81 C76 C77 119.1(6) . . ?
C81 C76 P3 122.0(5) . . ?
C77 C76 P3 118.9(5) . . ?
C73 C74 C75 121.7(7) . . ?
C73 C74 H74 119.1 . . ?
C75 C74 H74 119.1 . . ?
C76 C81 C80 120.0(7) . . ?
C76 C81 H81 120.0 . . ?
C80 C81 H81 120.0 . . ?
C84 C83 C82 121.3(9) . . ?
C84 C83 H83 119.3 . . ?
C82 C83 H83 119.3 . . ?
C82 C87 C86 116.6(9) . . ?
C82 C87 H87 121.7 . . ?
C86 C87 H87 121.7 . . ?
C74 C73 C72 121.1(6) . . ?
C74 C73 H73 119.5 . . ?
C72 C73 H73 119.5 . . ?
C23 C24 C25 120.1(10) . . ?
C23 C24 H24 120.0 . . ?
C25 C24 H24 120.0 . . ?
C25 C16 C26 118.2(10) . . ?
C25 C16 H16 120.9 . . ?
C26 C16 H16 120.9 . . ?
C24 C25 C16 121.2(9) . . ?
C24 C25 H25 119.4 . . ?
C16 C25 H25 119.4 . . ?
C80 C79 C78 120.1(7) . . ?
C80 C79 H79 119.9 . . ?
C78 C79 H79 119.9 . . ?
C79 C78 C77 118.5(7) . . ?
C79 C78 H78 120.7 . . ?
C77 C78 H78 120.7 . . ?
C83 C84 C85 119.0(10) . . ?
C83 C84 H84 120.5 . . ?
C85 C84 H84 120.5 . . ?
C86 C85 C84 120.5(10) . . ?
C86 C85 H85 119.8 . . ?
C84 C85 H85 119.8 . . ?
C79 C80 C81 121.4(7) . . ?
C79 C80 H80 119.3 . . ?
C81 C80 H80 119.3 . . ?
C85 C86 C87 121.8(10) . . ?
C85 C86 H86 119.1 . . ?
C87 C86 H86 119.1 . . ?

loop_
_geom_bond_atom_site_label_1
_geom_bond_atom_site_label_2
_geom_bond_distance
_geom_bond_site_symmetry_2
_geom_bond_publ_flag
Pt1 N1 2.051(4) . ?
Pt1 P1 2.2176(15) . ?
Pt1 I2 2.5863(5) . ?
Pt1 I1 2.6713(5) . ?
Pt2 N2 2.060(4) . ?
Pt2 P2 2.2249(16) . ?
Pt2 I3 2.5729(5) . ?
Pt2 I4 2.6763(6) . ?
Pt3 N3 2.063(4) . ?
Pt3 P3 2.2121(17) . ?
Pt3 I6B 2.5864(10) . ?
Pt3 I6A 2.6366(10) . ?
Pt3 I5 2.6616(5) . ?
P1 C28 1.793(6) . ?
P1 C27 1.805(6) . ?
P1 C22 1.809(6) . ?
P2 C45 1.805(6) . ?
P2 C46 1.817(6) . ?
P2 C52 1.826(6) . ?
P3 C82 1.811(7) . ?
P3 C76 1.813(6) . ?
P3 C75 1.823(6) . ?
N2 C8 1.242(7) . ?
N2 C5 1.512(7) . ?
N3 C9 1.269(7) . ?
N3 C3 1.499(6) . ?
N1 C7 1.275(7) . ?
N1 C1 1.507(6) . ?
C1 C2 1.515(7) . ?
C1 C6 1.520(7) . ?
C1 H1 0.9800 . ?
C2 C3 1.539(7) . ?
C2 H2A 0.9700 . ?
C2 H2B 0.9700 . ?
C3 C4 1.529(7) . ?
C3 H3 0.9800 . ?
C4 C5 1.537(7) . ?
C4 H4A 0.9700 . ?
C4 H4B 0.9700 . ?
C7 C18 1.457(8) . ?
C7 H7 0.9300 . ?
C52 C53 1.373(8) . ?
C52 C57 1.383(8) . ?
C57 C56 1.357(8) . ?
C57 H57 0.9300 . ?
C18 C19 1.386(8) . ?
C18 C22 1.419(8) . ?
C9 C70 1.473(7) . ?
C9 H9 0.9300 . ?
C6 C5 1.521(7) . ?
C6 H6A 0.9700 . ?
C6 H6B 0.9700 . ?
C5 H5 0.9800 . ?
C19 C13 1.401(9) . ?
C19 H19 0.9300 . ?
C56 C55 1.379(10) . ?
C56 H56 0.9300 . ?
C53 C54 1.390(10) . ?
C53 H53 0.9300 . ?
C45 C40 1.388(8) . ?
C45 C44 1.397(8) . ?
C70 C71 1.382(8) . ?
C70 C75 1.398(8) . ?
C75 C74 1.394(9) . ?
C8 C40 1.482(7) . ?
C8 H8 0.9300 . ?
C28 C29 1.361(9) . ?
C28 C33 1.374(9) . ?
C29 C30 1.391(10) . ?
C29 H29 0.9300 . ?
C21 C20 1.385(9) . ?
C21 C22 1.398(8) . ?
C21 H21 0.9300 . ?
C13 C20 1.348(10) . ?
C13 H13 0.9300 . ?
C71 C72 1.366(9) . ?
C71 H71 0.9300 . ?
C46 C51 1.353(9) . ?
C46 C47 1.400(9) . ?
C44 C43 1.363(9) . ?
C44 H44 0.9300 . ?
C51 C50 1.394(9) . ?
C51 H51 0.9300 . ?
C40 C41 1.415(9) . ?
C41 C42 1.393(9) . ?
C41 H41 0.9300 . ?
C54 C55 1.378(10) . ?
C54 H54 0.9300 . ?
C55 H55 0.9300 . ?
C43 C42 1.366(10) . ?
C43 H43 0.9300 . ?
C42 H42 0.9300 . ?
C47 C48 1.379(9) . ?
C47 H47 0.9300 . ?
C50 C49 1.342(11) . ?
C50 H50 0.9300 . ?
C49 C48 1.391(12) . ?
C49 H49 0.9300 . ?
C48 H48 0.9300 . ?
C30 C31 1.343(11) . ?
C30 H30 0.9300 . ?
C27 C23 1.377(10) . ?
C27 C26 1.404(10) . ?
C33 C32 1.402(9) . ?
C33 H33 0.9300 . ?
C23 C24 1.353(11) . ?
C23 H23 0.9300 . ?
C26 C16 1.394(11) . ?
C26 H26 0.9300 . ?
C20 H20 0.9300 . ?
C32 C31 1.384(11) . ?
C32 H32 0.9300 . ?
C31 H31 0.9300 . ?
C72 C73 1.364(10) . ?
C72 H72 0.9300 . ?
C82 C83 1.372(10) . ?
C82 C87 1.390(10) . ?
C77 C76 1.369(9) . ?
C77 C78 1.387(9) . ?
C77 H77 0.9300 . ?
C76 C81 1.357(9) . ?
C74 C73 1.359(10) . ?
C74 H74 0.9300 . ?
C81 C80 1.377(10) . ?
C81 H81 0.9300 . ?
C83 C84 1.364(12) . ?
C83 H83 0.9300 . ?
C87 C86 1.400(13) . ?
C87 H87 0.9300 . ?
C73 H73 0.9300 . ?
C24 C25 1.374(14) . ?
C24 H24 0.9300 . ?
C16 C25 1.380(15) . ?
C16 H16 0.9300 . ?
C25 H25 0.9300 . ?
C79 C80 1.328(11) . ?
C79 C78 1.380(11) . ?
C79 H79 0.9300 . ?
C78 H78 0.9300 . ?
C84 C85 1.369(13) . ?
C84 H84 0.9300 . ?
C85 C86 1.360(13) . ?
C85 H85 0.9300 . ?
C80 H80 0.9300 . ?
C86 H86 0.9300 . ?

loop_
_geom_torsion_atom_site_label_1
_geom_torsion_atom_site_label_2
_geom_torsion_atom_site_label_3
_geom_torsion_atom_site_label_4
_geom_torsion
_geom_torsion_site_symmetry_1
_geom_torsion_site_symmetry_2
_geom_torsion_site_symmetry_3
_geom_torsion_site_symmetry_4
_geom_torsion_publ_flag
N1 Pt1 P1 C28 73.9(2) . . . . ?
I2 Pt1 P1 C28 -91.6(2) . . . . ?
I1 Pt1 P1 C28 162.4(2) . . . . ?
N1 Pt1 P1 C27 -158.0(3) . . . . ?
I2 Pt1 P1 C27 36.5(3) . . . . ?
I1 Pt1 P1 C27 -69.5(3) . . . . ?
N1 Pt1 P1 C22 -42.7(2) . . . . ?
I2 Pt1 P1 C22 151.8(2) . . . . ?
I1 Pt1 P1 C22 45.8(3) . . . . ?
N2 Pt2 P2 C45 -52.8(2) . . . . ?
I3 Pt2 P2 C45 127.01(19) . . . . ?
I4 Pt2 P2 C45 -8.1(5) . . . . ?
N2 Pt2 P2 C46 -172.5(3) . . . . ?
I3 Pt2 P2 C46 7.3(3) . . . . ?
I4 Pt2 P2 C46 -127.8(4) . . . . ?
N2 Pt2 P2 C52 60.6(2) . . . . ?
I3 Pt2 P2 C52 -119.6(2) . . . . ?
I4 Pt2 P2 C52 105.3(4) . . . . ?
N3 Pt3 P3 C82 65.3(3) . . . . ?
I6B Pt3 P3 C82 -123.5(2) . . . . ?
I6A Pt3 P3 C82 -97.1(2) . . . . ?
I5 Pt3 P3 C82 145.0(5) . . . . ?
N3 Pt3 P3 C76 -168.3(3) . . . . ?
I6B Pt3 P3 C76 3.0(3) . . . . ?
I6A Pt3 P3 C76 29.4(3) . . . . ?
I5 Pt3 P3 C76 -88.5(5) . . . . ?
N3 Pt3 P3 C75 -48.4(2) . . . . ?
I6B Pt3 P3 C75 122.8(2) . . . . ?
I6A Pt3 P3 C75 149.2(2) . . . . ?
I5 Pt3 P3 C75 31.3(6) . . . . ?
P2 Pt2 N2 C8 45.7(4) . . . . ?
I3 Pt2 N2 C8 -126(5) . . . . ?
I4 Pt2 N2 C8 -129.8(4) . . . . ?
P2 Pt2 N2 C5 -131.4(3) . . . . ?
I3 Pt2 N2 C5 57(5) . . . . ?
I4 Pt2 N2 C5 53.0(3) . . . . ?
P3 Pt3 N3 C9 40.9(5) . . . . ?
I6B Pt3 N3 C9 -74.3(9) . . . . ?
I6A Pt3 N3 C9 123.2(5) . . . . ?
I5 Pt3 N3 C9 -134.1(5) . . . . ?
P3 Pt3 N3 C3 -140.1(3) . . . . ?
I6B Pt3 N3 C3 104.6(7) . . . . ?
I6A Pt3 N3 C3 -57.8(6) . . . . ?
I5 Pt3 N3 C3 44.8(3) . . . . ?
P1 Pt1 N1 C7 29.9(4) . . . . ?
I2 Pt1 N1 C7 126.2(5) . . . . ?
I1 Pt1 N1 C7 -136.7(4) . . . . ?
P1 Pt1 N1 C1 -137.9(3) . . . . ?
I2 Pt1 N1 C1 -41.7(7) . . . . ?
I1 Pt1 N1 C1 55.5(3) . . . . ?
C7 N1 C1 C2 -68.2(6) . . . . ?
Pt1 N1 C1 C2 101.2(4) . . . . ?
C7 N1 C1 C6 57.9(6) . . . . ?
Pt1 N1 C1 C6 -132.7(4) . . . . ?
N1 C1 C2 C3 -173.7(4) . . . . ?
C6 C1 C2 C3 60.0(5) . . . . ?
C9 N3 C3 C4 -60.7(6) . . . . ?
Pt3 N3 C3 C4 120.2(4) . . . . ?
C9 N3 C3 C2 62.8(6) . . . . ?
Pt3 N3 C3 C2 -116.2(4) . . . . ?
C1 C2 C3 N3 175.3(4) . . . . ?
C1 C2 C3 C4 -61.1(5) . . . . ?
N3 C3 C4 C5 -178.0(4) . . . . ?
C2 C3 C4 C5 59.6(5) . . . . ?
C1 N1 C7 C18 170.7(5) . . . . ?
Pt1 N1 C7 C18 3.2(8) . . . . ?
C45 P2 C52 C53 174.8(5) . . . . ?
C46 P2 C52 C53 -74.4(5) . . . . ?
Pt2 P2 C52 C53 61.5(5) . . . . ?
C45 P2 C52 C57 -0.9(6) . . . . ?
C46 P2 C52 C57 109.9(5) . . . . ?
Pt2 P2 C52 C57 -114.2(5) . . . . ?
C53 C52 C57 C56 -1.2(9) . . . . ?
P2 C52 C57 C56 174.4(5) . . . . ?
N1 C7 C18 C19 162.4(6) . . . . ?
N1 C7 C18 C22 -25.2(9) . . . . ?
C3 N3 C9 C70 174.2(5) . . . . ?
Pt3 N3 C9 C70 -6.9(9) . . . . ?
N1 C1 C6 C5 178.4(4) . . . . ?
C2 C1 C6 C5 -57.6(6) . . . . ?
C8 N2 C5 C6 -78.5(6) . . . . ?
Pt2 N2 C5 C6 98.9(4) . . . . ?
C8 N2 C5 C4 47.2(6) . . . . ?
Pt2 N2 C5 C4 -135.5(4) . . . . ?
C1 C6 C5 N2 -179.0(4) . . . . ?
C1 C6 C5 C4 56.0(6) . . . . ?
C3 C4 C5 N2 179.5(4) . . . . ?
C3 C4 C5 C6 -57.3(6) . . . . ?
C22 C18 C19 C13 4.6(9) . . . . ?
C7 C18 C19 C13 177.5(5) . . . . ?
C52 C57 C56 C55 0.1(10) . . . . ?
C57 C52 C53 C54 1.4(10) . . . . ?
P2 C52 C53 C54 -174.5(5) . . . . ?
C46 P2 C45 C40 170.9(5) . . . . ?
C52 P2 C45 C40 -77.9(5) . . . . ?
Pt2 P2 C45 C40 39.7(5) . . . . ?
C46 P2 C45 C44 -11.9(6) . . . . ?
C52 P2 C45 C44 99.4(5) . . . . ?
Pt2 P2 C45 C44 -143.0(5) . . . . ?
N3 C9 C70 C71 162.1(6) . . . . ?
N3 C9 C70 C75 -24.6(10) . . . . ?
C71 C70 C75 C74 -2.8(9) . . . . ?
C9 C70 C75 C74 -175.9(6) . . . . ?
C71 C70 C75 P3 174.4(5) . . . . ?
C9 C70 C75 P3 1.3(8) . . . . ?
C82 P3 C75 C74 95.8(6) . . . . ?
C76 P3 C75 C74 -13.9(7) . . . . ?
Pt3 P3 C75 C74 -143.1(6) . . . . ?
C82 P3 C75 C70 -81.1(5) . . . . ?
C76 P3 C75 C70 169.1(5) . . . . ?
Pt3 P3 C75 C70 40.0(5) . . . . ?
C5 N2 C8 C40 169.5(5) . . . . ?
Pt2 N2 C8 C40 -7.6(8) . . . . ?
C27 P1 C28 C29 74.9(6) . . . . ?
C22 P1 C28 C29 -34.4(6) . . . . ?
Pt1 P1 C28 C29 -152.5(5) . . . . ?
C27 P1 C28 C33 -109.5(5) . . . . ?
C22 P1 C28 C33 141.2(5) . . . . ?
Pt1 P1 C28 C33 23.1(6) . . . . ?
C33 C28 C29 C30 0.7(10) . . . . ?
P1 C28 C29 C30 176.2(6) . . . . ?
C20 C21 C22 C18 2.3(10) . . . . ?
C20 C21 C22 P1 -172.3(5) . . . . ?
C19 C18 C22 C21 -4.9(9) . . . . ?
C7 C18 C22 C21 -177.1(6) . . . . ?
C19 C18 C22 P1 169.7(5) . . . . ?
C7 C18 C22 P1 -2.6(8) . . . . ?
C28 P1 C22 C21 90.5(6) . . . . ?
C27 P1 C22 C21 -22.2(6) . . . . ?
Pt1 P1 C22 C21 -146.3(5) . . . . ?
C28 P1 C22 C18 -84.0(5) . . . . ?
C27 P1 C22 C18 163.3(5) . . . . ?
Pt1 P1 C22 C18 39.2(5) . . . . ?
C18 C19 C13 C20 -1.6(10) . . . . ?
C75 C70 C71 C72 2.4(10) . . . . ?
C9 C70 C71 C72 175.9(6) . . . . ?
C45 P2 C46 C51 112.6(6) . . . . ?
C52 P2 C46 C51 1.7(7) . . . . ?
Pt2 P2 C46 C51 -127.6(6) . . . . ?
C45 P2 C46 C47 -64.9(6) . . . . ?
C52 P2 C46 C47 -175.9(5) . . . . ?
Pt2 P2 C46 C47 54.9(6) . . . . ?
C40 C45 C44 C43 -1.5(10) . . . . ?
P2 C45 C44 C43 -178.8(6) . . . . ?
C47 C46 C51 C50 1.3(11) . . . . ?
P2 C46 C51 C50 -176.2(6) . . . . ?
C44 C45 C40 C41 -1.1(9) . . . . ?
P2 C45 C40 C41 176.3(5) . . . . ?
C44 C45 C40 C8 -171.1(5) . . . . ?
P2 C45 C40 C8 6.2(8) . . . . ?
N2 C8 C40 C45 -30.4(9) . . . . ?
N2 C8 C40 C41 159.1(6) . . . . ?
C45 C40 C41 C42 3.5(10) . . . . ?
C8 C40 C41 C42 174.2(6) . . . . ?
C52 C53 C54 C55 -0.4(11) . . . . ?
C53 C54 C55 C56 -0.7(11) . . . . ?
C57 C56 C55 C54 0.9(11) . . . . ?
C45 C44 C43 C42 1.7(12) . . . . ?
C44 C43 C42 C41 0.8(13) . . . . ?
C40 C41 C42 C43 -3.4(12) . . . . ?
C51 C46 C47 C48 1.3(11) . . . . ?
P2 C46 C47 C48 178.9(6) . . . . ?
C46 C51 C50 C49 -2.1(13) . . . . ?
C51 C50 C49 C48 0.2(15) . . . . ?
C46 C47 C48 C49 -3.2(13) . . . . ?
C50 C49 C48 C47 2.5(14) . . . . ?
C28 C29 C30 C31 1.0(12) . . . . ?
C28 P1 C27 C23 -177.8(6) . . . . ?
C22 P1 C27 C23 -67.3(7) . . . . ?
Pt1 P1 C27 C23 50.5(7) . . . . ?
C28 P1 C27 C26 2.2(7) . . . . ?
C22 P1 C27 C26 112.7(6) . . . . ?
Pt1 P1 C27 C26 -129.5(5) . . . . ?
C29 C28 C33 C32 -0.6(10) . . . . ?
P1 C28 C33 C32 -176.3(6) . . . . ?
C26 C27 C23 C24 -2.8(12) . . . . ?
P1 C27 C23 C24 177.2(7) . . . . ?
C23 C27 C26 C16 2.0(11) . . . . ?
P1 C27 C26 C16 -178.0(6) . . . . ?
C19 C13 C20 C21 -1.2(11) . . . . ?
C22 C21 C20 C13 0.8(11) . . . . ?
C28 C33 C32 C31 -1.1(12) . . . . ?
C29 C30 C31 C32 -2.7(14) . . . . ?
C33 C32 C31 C30 2.7(13) . . . . ?
C70 C71 C72 C73 -0.4(11) . . . . ?
C76 P3 C82 C83 69.4(6) . . . . ?
C75 P3 C82 C83 -40.4(6) . . . . ?
Pt3 P3 C82 C83 -156.6(5) . . . . ?
C76 P3 C82 C87 -108.9(6) . . . . ?
C75 P3 C82 C87 141.3(5) . . . . ?
Pt3 P3 C82 C87 25.2(6) . . . . ?
C78 C77 C76 C81 -2.8(11) . . . . ?
C78 C77 C76 P3 179.6(6) . . . . ?
C82 P3 C76 C81 12.3(7) . . . . ?
C75 P3 C76 C81 120.7(6) . . . . ?
Pt3 P3 C76 C81 -118.4(6) . . . . ?
C82 P3 C76 C77 -170.3(6) . . . . ?
C75 P3 C76 C77 -61.9(6) . . . . ?
Pt3 P3 C76 C77 59.1(6) . . . . ?
C70 C75 C74 C73 1.4(11) . . . . ?
P3 C75 C74 C73 -175.6(6) . . . . ?
C77 C76 C81 C80 3.0(12) . . . . ?
P3 C76 C81 C80 -179.6(7) . . . . ?
C87 C82 C83 C84 2.6(12) . . . . ?
P3 C82 C83 C84 -175.6(6) . . . . ?
C83 C82 C87 C86 -2.1(11) . . . . ?
P3 C82 C87 C86 176.2(6) . . . . ?
C75 C74 C73 C72 0.4(13) . . . . ?
C71 C72 C73 C74 -1.0(13) . . . . ?
C27 C23 C24 C25 0.6(14) . . . . ?
C27 C26 C16 C25 1.0(13) . . . . ?
C23 C24 C25 C16 2.6(15) . . . . ?
C26 C16 C25 C24 -3.3(15) . . . . ?
C80 C79 C78 C77 1.5(14) . . . . ?
C76 C77 C78 C79 0.6(12) . . . . ?
C82 C83 C84 C85 -1.2(13) . . . . ?
C83 C84 C85 C86 -0.7(14) . . . . ?
C78 C79 C80 C81 -1.4(15) . . . . ?
C76 C81 C80 C79 -0.9(14) . . . . ?
C84 C85 C86 C87 1.1(15) . . . . ?
C82 C87 C86 C85 0.3(13) . . . . ?
